data_4102746
loop_
_publ_author_name
'Donald J. Knobloch'
'Emil Lobkovsky'
'Paul J. Chirik'

_publ_section_title
;
 Carbon Monoxide-Induced Dinitrogen Cleavage with Group 4 Metallocenes:
 Reaction Scope and Coupling to N-H Bond Formation and CO Deoxygenation
;
_journal_name_full 'Journal of the American Chemical Society'
_journal_page_first 10553
_journal_page_last 10564
_journal_paper_doi 10.1021/ja104025v
_journal_volume 132
_journal_year 2010
_chemical_formula_moiety 'C38 H52 Hf2 N2 O2'
_chemical_formula_sum 'C38 H52 Hf2 N2 O2'
_chemical_formula_weight 925.80
_chemical_name_systematic
; 
 ? 
;
_space_group_IT_number 4
_symmetry_cell_setting monoclinic
_symmetry_space_group_name_Hall 'P 2yb'
_symmetry_space_group_name_H-M 'P 1 21 1'
_atom_sites_solution_hydrogens geom
_atom_sites_solution_primary direct
_atom_sites_solution_secondary difmap
_audit_creation_method SHELXL-97
_cell_angle_alpha 90.00
_cell_angle_beta 95.118(4)
_cell_angle_gamma 90.00
_cell_formula_units_Z 2
_cell_length_a 8.5073(11)
_cell_length_b 10.3194(11)
_cell_length_c 19.4459(17)
_cell_measurement_reflns_used 5270
_cell_measurement_temperature 173(2)
_cell_measurement_theta_max 28.38
_cell_measurement_theta_min 2.40
_cell_volume 1700.4(3)
_computing_cell_refinement 'Bruker SAINT+'
_computing_data_collection 'Bruker APEX2'
_computing_data_reduction 'Bruker SAINT+'
_computing_molecular_graphics 'Bruker SHELXTL'
_computing_publication_material 'Bruker SHELXTL'
_computing_structure_refinement 'SHELXL-97 (Sheldrick, 1997)'
_computing_structure_solution 'SHELXS-97 (Sheldrick, 1990)'
_diffrn_ambient_temperature 173(2)
_diffrn_measured_fraction_theta_full 0.994
_diffrn_measured_fraction_theta_max 0.994
_diffrn_measurement_device_type 'Bruker X8 APEX II diffractometer'
_diffrn_measurement_method 'phi and omega scans'
_diffrn_radiation_monochromator graphite
_diffrn_radiation_source 'fine-focus sealed tube'
_diffrn_radiation_type MoK\a
_diffrn_radiation_wavelength 0.71073
_diffrn_reflns_av_R_equivalents 0.0372
_diffrn_reflns_av_sigmaI/netI 0.0622
_diffrn_reflns_limit_h_max 11
_diffrn_reflns_limit_h_min -9
_diffrn_reflns_limit_k_max 13
_diffrn_reflns_limit_k_min -13
_diffrn_reflns_limit_l_max 25
_diffrn_reflns_limit_l_min -25
_diffrn_reflns_number 14733
_diffrn_reflns_theta_full 28.28
_diffrn_reflns_theta_max 28.28
_diffrn_reflns_theta_min 1.05
_diffrn_standards_number 0
_exptl_absorpt_coefficient_mu 6.137
_exptl_absorpt_correction_T_max 0.5789
_exptl_absorpt_correction_T_min 0.3733
_exptl_absorpt_correction_type multi-scan
_exptl_absorpt_process_details SADABS
_exptl_crystal_colour orange
_exptl_crystal_density_diffrn 1.808
_exptl_crystal_density_method 'not measured'
_exptl_crystal_description block
_exptl_crystal_F_000 908
_exptl_crystal_size_max 0.20
_exptl_crystal_size_mid 0.15
_exptl_crystal_size_min 0.10
_refine_diff_density_max 2.405
_refine_diff_density_min -1.466
_refine_diff_density_rms 0.157
_refine_ls_abs_structure_details 'Flack H D (1983), Acta Cryst. A39, 876-881'
_refine_ls_abs_structure_Flack 0.547(11)
_refine_ls_extinction_method none
_refine_ls_goodness_of_fit_ref 0.999
_refine_ls_hydrogen_treatment riding
_refine_ls_matrix_type full
_refine_ls_number_parameters 398
_refine_ls_number_reflns 8308
_refine_ls_number_restraints 1
_refine_ls_restrained_S_all 0.999
_refine_ls_R_factor_all 0.0427
_refine_ls_R_factor_gt 0.0373
_refine_ls_shift/su_max 0.001
_refine_ls_shift/su_mean 0.000
_refine_ls_structure_factor_coef Fsqd
_refine_ls_weighting_details 'calc w=1/[\s^2^(Fo^2^)+(0.0400P)^2^+0.0000P] where P=(Fo^2^+2Fc^2^)/3'
_refine_ls_weighting_scheme calc
_refine_ls_wR_factor_gt 0.0803
_refine_ls_wR_factor_ref 0.0833
_reflns_number_gt 7571
_reflns_number_total 8308
_reflns_threshold_expression >2sigma(I)
_cod_data_source_file ja104025v_si_001_1.cif
_cod_data_source_block djk13
_cod_database_code 4102746

loop_
_symmetry_equiv_pos_as_xyz
'x, y, z'
'-x, y+1/2, -z'

loop_
_atom_site_label
_atom_site_type_symbol
_atom_site_fract_x
_atom_site_fract_y
_atom_site_fract_z
_atom_site_U_iso_or_equiv
_atom_site_adp_type
_atom_site_occupancy
_atom_site_symmetry_multiplicity
_atom_site_calc_flag
_atom_site_refinement_flags
Hf1 Hf 0.14651(3) 0.10776(2) 0.844813(10) 0.01848(5) Uani 1 1 d .
Hf2 Hf 0.39867(3) 0.39190(2) 0.645423(11) 0.02210(5) Uani 1 1 d .
O1 O 0.0712(5) 0.2192(4) 0.7606(2) 0.0219(10) Uani 0.50 1 d P
N1 N 0.0712(5) 0.2192(4) 0.7606(2) 0.0219(10) Uani 0.50 1 d P
O2 O 0.4704(5) 0.2934(4) 0.7350(2) 0.0211(10) Uani 0.50 1 d P
N2 N 0.4704(5) 0.2934(4) 0.7350(2) 0.0211(10) Uani 0.50 1 d P
O3 O 0.3588(5) 0.1846(4) 0.82445(19) 0.0216(10) Uani 0.50 1 d P
N3 N 0.3588(5) 0.1846(4) 0.82445(19) 0.0216(10) Uani 0.50 1 d P
O4 O 0.1804(5) 0.3366(4) 0.6729(2) 0.0245(10) Uani 0.50 1 d P
N4 N 0.1804(5) 0.3366(4) 0.6729(2) 0.0245(10) Uani 0.50 1 d P
C1 C 0.0421(6) 0.1003(7) 0.9597(3) 0.0253(13) Uani 1 1 d .
H1B H 0.0113 0.0200 0.9839 0.030 Uiso 1 1 calc R
C2 C -0.0630(7) 0.1825(6) 0.9182(3) 0.0251(14) Uani 1 1 d .
C3 C 0.0211(8) 0.2970(6) 0.9048(3) 0.0292(15) Uani 1 1 d .
C4 C 0.1763(8) 0.2844(6) 0.9370(3) 0.0276(16) Uani 1 1 d .
C5 C 0.1904(7) 0.1631(6) 0.9698(3) 0.0233(14) Uani 1 1 d .
C6 C 0.1863(8) -0.0582(5) 0.7570(3) 0.0254(14) Uani 1 1 d .
H6A H 0.2193 -0.0396 0.7099 0.031 Uiso 1 1 calc R
C7 C 0.2903(7) -0.0945(6) 0.8144(3) 0.0250(13) Uani 1 1 d .
C8 C 0.1949(7) -0.1337(5) 0.8665(3) 0.0217(14) Uani 1 1 d .
C9 C 0.0339(7) -0.1231(6) 0.8404(3) 0.0251(14) Uani 1 1 d .
C10 C 0.0312(8) -0.0753(6) 0.7722(3) 0.0275(15) Uani 1 1 d .
C11 C 0.5078(9) 0.3567(7) 0.5334(3) 0.0396(19) Uani 1 1 d .
H11A H 0.5585 0.4249 0.5064 0.047 Uiso 1 1 calc R
C12 C 0.5899(8) 0.2666(7) 0.5786(3) 0.0333(17) Uani 1 1 d .
C13 C 0.4790(8) 0.1749(7) 0.5949(3) 0.0285(15) Uani 1 1 d .
C14 C 0.3301(8) 0.2037(7) 0.5608(3) 0.0294(16) Uani 1 1 d .
C15 C 0.3498(8) 0.3198(7) 0.5234(3) 0.0352(17) Uani 1 1 d .
C16 C 0.4482(9) 0.6182(7) 0.6093(3) 0.0410(17) Uani 1 1 d .
H16A H 0.4691 0.6456 0.5616 0.049 Uiso 1 1 calc R
C17 C 0.5647(9) 0.5890(6) 0.6629(4) 0.0430(19) Uani 1 1 d .
C18 C 0.4863(9) 0.5784(6) 0.7247(3) 0.0350(18) Uani 1 1 d .
C19 C 0.3247(8) 0.5961(7) 0.7070(3) 0.0342(16) Uani 1 1 d .
C20 C 0.3004(8) 0.6210(7) 0.6360(3) 0.0327(16) Uani 1 1 d .
C21 C -0.2334(8) 0.1587(8) 0.8958(3) 0.0382(18) Uani 1 1 d .
H21A H -0.2988 0.1941 0.9304 0.057 Uiso 1 1 calc R
H21B H -0.2520 0.0653 0.8912 0.057 Uiso 1 1 calc R
H21C H -0.2610 0.2011 0.8513 0.057 Uiso 1 1 calc R
C22 C -0.0499(8) 0.4127(7) 0.8674(3) 0.0374(17) Uani 1 1 d .
H22A H -0.0912 0.4723 0.9006 0.056 Uiso 1 1 calc R
H22B H -0.1361 0.3847 0.8339 0.056 Uiso 1 1 calc R
H22C H 0.0310 0.4568 0.8432 0.056 Uiso 1 1 calc R
C23 C 0.3022(8) 0.3810(7) 0.9383(3) 0.0372(17) Uani 1 1 d .
H23A H 0.2934 0.4402 0.9772 0.056 Uiso 1 1 calc R
H23B H 0.2927 0.4302 0.8950 0.056 Uiso 1 1 calc R
H23C H 0.4049 0.3374 0.9437 0.056 Uiso 1 1 calc R
C24 C 0.3379(7) 0.1161(8) 1.0124(3) 0.0330(15) Uani 1 1 d .
H24A H 0.3362 0.1463 1.0601 0.049 Uiso 1 1 calc R
H24B H 0.4316 0.1506 0.9928 0.049 Uiso 1 1 calc R
H24C H 0.3411 0.0212 1.0117 0.049 Uiso 1 1 calc R
C25 C 0.4659(7) -0.0978(7) 0.8181(3) 0.0346(15) Uani 1 1 d .
H25A H 0.5006 -0.1840 0.8046 0.052 Uiso 1 1 calc R
H25B H 0.5095 -0.0789 0.8653 0.052 Uiso 1 1 calc R
H25C H 0.5032 -0.0328 0.7866 0.052 Uiso 1 1 calc R
C26 C 0.2533(9) -0.1965(7) 0.9352(3) 0.0370(18) Uani 1 1 d .
H26A H 0.2618 -0.2904 0.9289 0.055 Uiso 1 1 calc R
H26B H 0.1785 -0.1783 0.9695 0.055 Uiso 1 1 calc R
H26C H 0.3571 -0.1611 0.9512 0.055 Uiso 1 1 calc R
C27 C -0.1012(9) -0.1755(7) 0.8746(4) 0.0401(18) Uani 1 1 d .
H27A H -0.1160 -0.2672 0.8627 0.060 Uiso 1 1 calc R
H27B H -0.1970 -0.1271 0.8591 0.060 Uiso 1 1 calc R
H27C H -0.0801 -0.1667 0.9248 0.060 Uiso 1 1 calc R
C28 C -0.1149(8) -0.0491(7) 0.7252(3) 0.0394(18) Uani 1 1 d .
H28A H -0.1469 -0.1284 0.6999 0.059 Uiso 1 1 calc R
H28B H -0.0934 0.0192 0.6923 0.059 Uiso 1 1 calc R
H28C H -0.2000 -0.0212 0.7526 0.059 Uiso 1 1 calc R
C29 C 0.7621(8) 0.2626(8) 0.6027(4) 0.046(2) Uani 1 1 d .
H29A H 0.8183 0.2109 0.5704 0.069 Uiso 1 1 calc R
H29B H 0.7762 0.2234 0.6487 0.069 Uiso 1 1 calc R
H29C H 0.8046 0.3510 0.6047 0.069 Uiso 1 1 calc R
C30 C 0.5127(10) 0.0547(7) 0.6404(3) 0.044(2) Uani 1 1 d .
H30A H 0.5405 -0.0182 0.6116 0.066 Uiso 1 1 calc R
H30B H 0.4184 0.0327 0.6635 0.066 Uiso 1 1 calc R
H30C H 0.6005 0.0730 0.6751 0.066 Uiso 1 1 calc R
C31 C 0.1822(7) 0.1283(7) 0.5605(3) 0.0342(17) Uani 1 1 d .
H31A H 0.1807 0.0610 0.5249 0.051 Uiso 1 1 calc R
H31B H 0.0917 0.1862 0.5506 0.051 Uiso 1 1 calc R
H31C H 0.1762 0.0878 0.6057 0.051 Uiso 1 1 calc R
C32 C 0.2190(10) 0.3864(10) 0.4783(3) 0.057(2) Uani 1 1 d .
H32A H 0.2129 0.3495 0.4317 0.086 Uiso 1 1 calc R
H32B H 0.2416 0.4794 0.4760 0.086 Uiso 1 1 calc R
H32C H 0.1182 0.3735 0.4981 0.086 Uiso 1 1 calc R
C33 C 0.7393(10) 0.5892(9) 0.6595(6) 0.084(3) Uani 1 1 d .
H33A H 0.7802 0.6771 0.6679 0.125 Uiso 1 1 calc R
H33B H 0.7638 0.5603 0.6136 0.125 Uiso 1 1 calc R
H33C H 0.7886 0.5304 0.6946 0.125 Uiso 1 1 calc R
C34 C 0.5649(11) 0.5583(7) 0.7949(4) 0.063(3) Uani 1 1 d .
H34A H 0.5893 0.6426 0.8166 0.095 Uiso 1 1 calc R
H34B H 0.6629 0.5095 0.7919 0.095 Uiso 1 1 calc R
H34C H 0.4946 0.5096 0.8228 0.095 Uiso 1 1 calc R
C35 C 0.1995(9) 0.5914(7) 0.7566(4) 0.048(2) Uani 1 1 d .
H35A H 0.1853 0.6780 0.7758 0.071 Uiso 1 1 calc R
H35B H 0.2315 0.5309 0.7942 0.071 Uiso 1 1 calc R
H35C H 0.0998 0.5622 0.7324 0.071 Uiso 1 1 calc R
C36 C 0.1458(10) 0.6568(8) 0.5976(4) 0.055(2) Uani 1 1 d .
H36A H 0.1299 0.7506 0.6006 0.082 Uiso 1 1 calc R
H36B H 0.0599 0.6118 0.6182 0.082 Uiso 1 1 calc R
H36C H 0.1464 0.6314 0.5491 0.082 Uiso 1 1 calc R
C37 C 0.3540(7) 0.2491(5) 0.7669(3) 0.0192(13) Uani 1 1 d .
C38 C 0.1892(8) 0.2704(6) 0.7301(3) 0.0221(14) Uani 1 1 d .

loop_
_atom_site_aniso_label
_atom_site_aniso_U_11
_atom_site_aniso_U_22
_atom_site_aniso_U_33
_atom_site_aniso_U_23
_atom_site_aniso_U_13
_atom_site_aniso_U_12
Hf1 0.02027(10) 0.01985(10) 0.01542(9) 0.00016(9) 0.00217(8) -0.00002(10)
Hf2 0.02332(11) 0.02502(12) 0.01787(10) 0.00362(10) 0.00134(8) -0.00208(10)
O1 0.024(2) 0.021(2) 0.022(2) -0.0014(17) 0.0051(18) 0.0022(18)
N1 0.024(2) 0.021(2) 0.022(2) -0.0014(17) 0.0051(18) 0.0022(18)
O2 0.021(2) 0.025(2) 0.017(2) -0.0012(17) 0.0014(17) -0.0037(18)
N2 0.021(2) 0.025(2) 0.017(2) -0.0012(17) 0.0014(17) -0.0037(18)
O3 0.025(2) 0.023(2) 0.0160(19) -0.0003(17) -0.0023(17) 0.0040(19)
N3 0.025(2) 0.023(2) 0.0160(19) -0.0003(17) -0.0023(17) 0.0040(19)
O4 0.024(2) 0.031(2) 0.019(2) 0.0057(18) 0.0047(18) 0.009(2)
N4 0.024(2) 0.031(2) 0.019(2) 0.0057(18) 0.0047(18) 0.009(2)
C1 0.021(3) 0.035(3) 0.020(2) 0.003(3) 0.009(2) -0.002(3)
C2 0.020(3) 0.034(3) 0.022(3) -0.009(3) 0.006(2) -0.004(3)
C3 0.040(4) 0.035(3) 0.013(3) 0.003(2) 0.004(3) 0.008(3)
C4 0.038(4) 0.023(3) 0.023(3) -0.008(2) 0.003(3) 0.002(3)
C5 0.030(3) 0.028(3) 0.012(2) -0.003(2) 0.004(2) 0.001(3)
C6 0.042(4) 0.017(3) 0.019(3) -0.003(2) 0.013(3) 0.003(3)
C7 0.024(3) 0.017(3) 0.036(3) 0.002(3) 0.008(2) 0.003(3)
C8 0.030(3) 0.015(3) 0.020(3) 0.003(2) 0.003(2) 0.002(2)
C9 0.028(3) 0.018(3) 0.030(3) -0.005(3) 0.004(2) -0.002(3)
C10 0.030(3) 0.024(3) 0.027(3) -0.001(2) -0.004(3) 0.000(3)
C11 0.050(4) 0.048(5) 0.022(3) 0.002(3) 0.014(3) -0.010(3)
C12 0.032(4) 0.042(4) 0.028(3) -0.010(3) 0.012(3) -0.004(3)
C13 0.028(3) 0.046(4) 0.011(2) -0.003(3) 0.002(2) -0.007(3)
C14 0.033(4) 0.040(4) 0.016(3) -0.007(3) 0.006(2) -0.004(3)
C15 0.041(4) 0.045(4) 0.019(3) 0.002(3) 0.001(3) -0.002(3)
C16 0.056(4) 0.028(3) 0.041(3) 0.017(3) 0.012(3) 0.003(4)
C17 0.038(4) 0.014(3) 0.078(5) -0.005(3) 0.011(4) -0.006(3)
C18 0.050(4) 0.015(3) 0.037(3) -0.002(2) -0.013(3) -0.001(3)
C19 0.042(4) 0.031(3) 0.030(3) 0.001(3) 0.004(3) 0.003(3)
C20 0.033(3) 0.027(4) 0.038(3) 0.001(3) 0.005(3) 0.005(3)
C21 0.028(3) 0.060(5) 0.026(3) -0.010(3) 0.000(3) 0.011(3)
C22 0.046(4) 0.035(4) 0.031(3) -0.004(3) 0.003(3) 0.011(3)
C23 0.045(4) 0.036(4) 0.033(3) -0.008(3) 0.013(3) -0.003(4)
C24 0.034(3) 0.043(4) 0.020(3) -0.002(3) -0.007(2) 0.002(4)
C25 0.031(3) 0.023(3) 0.050(4) -0.001(3) 0.005(3) 0.005(3)
C26 0.053(4) 0.026(3) 0.031(3) 0.014(3) -0.001(3) -0.005(3)
C27 0.040(4) 0.033(4) 0.048(4) -0.002(3) 0.007(3) -0.014(3)
C28 0.040(4) 0.036(4) 0.038(4) -0.010(3) -0.017(3) -0.002(3)
C29 0.029(4) 0.057(5) 0.054(4) -0.014(4) 0.012(3) -0.001(3)
C30 0.055(5) 0.048(4) 0.030(3) -0.008(3) 0.005(3) 0.015(4)
C31 0.028(3) 0.040(4) 0.033(3) -0.003(3) -0.002(3) -0.002(3)
C32 0.074(6) 0.062(5) 0.032(3) 0.011(4) -0.016(4) -0.002(6)
C33 0.031(4) 0.051(6) 0.169(10) -0.019(6) 0.017(5) -0.014(4)
C34 0.092(7) 0.020(3) 0.069(5) -0.005(4) -0.036(5) 0.000(4)
C35 0.064(5) 0.030(4) 0.052(4) -0.008(3) 0.023(4) -0.003(4)
C36 0.058(5) 0.051(5) 0.052(4) 0.006(4) -0.015(4) 0.025(4)
C37 0.025(3) 0.013(3) 0.018(3) -0.003(2) -0.006(2) 0.003(2)
C38 0.033(3) 0.020(3) 0.013(3) -0.002(2) 0.001(2) -0.002(2)

loop_
_atom_type_symbol
_atom_type_description
_atom_type_scat_dispersion_real
_atom_type_scat_dispersion_imag
_atom_type_scat_source
C C 0.0033 0.0016 'International Tables Vol C Tables 4.2.6.8 and 6.1.1.4'
H H 0.0000 0.0000 'International Tables Vol C Tables 4.2.6.8 and 6.1.1.4'
N N 0.0061 0.0033 'International Tables Vol C Tables 4.2.6.8 and 6.1.1.4'
O O 0.0106 0.0060 'International Tables Vol C Tables 4.2.6.8 and 6.1.1.4'
Hf Hf -0.5830 6.1852 'International Tables Vol C Tables 4.2.6.8 and 6.1.1.4'

loop_
_geom_angle_atom_site_label_1
_geom_angle_atom_site_label_2
_geom_angle_atom_site_label_3
_geom_angle
O3 Hf1 O1 81.16(17)
O3 Hf1 C6 87.53(19)
O1 Hf1 C6 83.62(18)
O3 Hf1 C1 125.52(17)
O1 Hf1 C1 128.63(19)
C6 Hf1 C1 133.3(2)
O3 Hf1 C5 92.41(18)
O1 Hf1 C5 131.12(18)
C6 Hf1 C5 144.8(2)
C1 Hf1 C5 33.12(19)
O3 Hf1 C2 132.65(19)
O1 Hf1 C2 95.45(18)
C6 Hf1 C2 139.4(2)
C1 Hf1 C2 33.32(19)
C5 Hf1 C2 54.93(19)
O3 Hf1 C10 119.45(19)
O1 Hf1 C10 83.92(18)
C6 Hf1 C10 32.5(2)
C1 Hf1 C10 109.3(2)
C5 Hf1 C10 137.7(2)
C2 Hf1 C10 106.9(2)
O3 Hf1 C7 79.62(18)
O1 Hf1 C7 113.60(17)
C6 Hf1 C7 32.93(19)
C1 Hf1 C7 114.0(2)
C5 Hf1 C7 112.66(19)
C2 Hf1 C7 140.9(2)
C10 Hf1 C7 54.3(2)
O3 Hf1 C8 106.18(18)
O1 Hf1 C8 135.35(17)
C6 Hf1 C8 53.59(18)
C1 Hf1 C8 83.5(2)
C5 Hf1 C8 93.11(19)
C2 Hf1 C8 108.6(2)
C10 Hf1 C8 53.65(18)
C7 Hf1 C8 32.35(18)
O3 Hf1 C4 79.9(2)
O1 Hf1 C4 99.45(18)
C6 Hf1 C4 166.4(2)
C1 Hf1 C4 53.9(2)
C5 Hf1 C4 32.3(2)
C2 Hf1 C4 53.9(2)
C10 Hf1 C4 160.6(2)
C7 Hf1 C4 137.5(2)
C8 Hf1 C4 125.16(18)
O4 Hf2 O2 81.37(17)
O4 Hf2 C11 127.4(2)
O2 Hf2 C11 124.5(2)
O4 Hf2 C16 120.9(2)
O2 Hf2 C16 131.1(2)
C11 Hf2 C16 78.6(2)
O4 Hf2 C17 135.0(2)
O2 Hf2 C17 99.6(2)
C11 Hf2 C17 89.3(2)
C16 Hf2 C17 32.9(2)
O4 Hf2 C15 95.0(2)
O2 Hf2 C15 132.1(2)
C11 Hf2 C15 32.7(2)
C16 Hf2 C15 91.7(2)
C17 Hf2 C15 114.9(3)
O4 Hf2 C20 88.7(2)
O2 Hf2 C20 126.71(19)
C11 Hf2 C20 102.9(2)
C16 Hf2 C20 32.6(2)
C17 Hf2 C20 54.5(2)
C15 Hf2 C20 100.7(2)
O4 Hf2 C12 129.0(2)
O2 Hf2 C12 91.55(19)
C11 Hf2 C12 33.0(2)
C16 Hf2 C12 101.7(2)
C17 Hf2 C12 96.0(2)
C15 Hf2 C12 54.3(2)
C20 Hf2 C12 132.1(2)
O4 Hf2 C19 80.8(2)
O2 Hf2 C19 94.46(19)
C11 Hf2 C19 132.0(2)
C16 Hf2 C19 53.6(2)
C17 Hf2 C19 54.2(2)
C15 Hf2 C19 132.3(2)
C20 Hf2 C19 32.3(2)
C12 Hf2 C19 150.2(2)
O4 Hf2 C18 106.0(2)
O2 Hf2 C18 79.14(18)
C11 Hf2 C18 122.3(2)
C16 Hf2 C18 53.9(2)
C17 Hf2 C18 33.0(2)
C15 Hf2 C18 145.3(2)
C20 Hf2 C18 53.7(2)
C12 Hf2 C18 122.2(2)
C19 Hf2 C18 32.1(2)
C38 O1 Hf1 112.7(4)
C37 O2 Hf2 113.4(4)
C37 O3 Hf1 113.9(4)
C38 O4 Hf2 112.5(4)
C5 C1 C2 108.2(6)
C5 C1 Hf1 74.0(3)
C2 C1 Hf1 74.3(3)
C3 C2 C1 107.3(5)
C3 C2 C21 125.1(6)
C1 C2 C21 127.4(6)
C3 C2 Hf1 75.8(4)
C1 C2 Hf1 72.3(3)
C21 C2 Hf1 120.3(4)
C4 C3 C2 108.0(5)
C4 C3 C22 127.4(6)
C2 C3 C22 124.4(6)
C4 C3 Hf1 73.8(4)
C2 C3 Hf1 71.7(3)
C22 C3 Hf1 123.7(4)
C5 C4 C3 108.7(6)
C5 C4 C23 124.5(6)
C3 C4 C23 126.8(6)
C5 C4 Hf1 71.4(3)
C3 C4 Hf1 74.1(3)
C23 C4 Hf1 121.8(4)
C4 C5 C1 107.8(6)
C4 C5 C24 124.3(6)
C1 C5 C24 127.7(6)
C4 C5 Hf1 76.2(3)
C1 C5 Hf1 72.9(3)
C24 C5 Hf1 120.2(4)
C10 C6 C7 109.8(5)
C10 C6 Hf1 75.4(3)
C7 C6 Hf1 75.6(3)
C6 C7 C8 106.5(5)
C6 C7 C25 126.7(5)
C8 C7 C25 126.7(5)
C6 C7 Hf1 71.5(3)
C8 C7 Hf1 75.3(3)
C25 C7 Hf1 121.0(4)
C7 C8 C9 108.6(5)
C7 C8 C26 125.8(6)
C9 C8 C26 125.0(5)
C7 C8 Hf1 72.3(3)
C9 C8 Hf1 74.4(3)
C26 C8 Hf1 126.5(4)
C10 C9 C8 107.2(5)
C10 C9 C27 126.9(6)
C8 C9 C27 125.0(5)
C10 C9 Hf1 71.4(3)
C8 C9 Hf1 73.4(3)
C27 C9 Hf1 128.8(4)
C6 C10 C9 107.9(5)
C6 C10 C28 126.8(6)
C9 C10 C28 125.3(6)
C6 C10 Hf1 72.1(3)
C9 C10 Hf1 76.2(3)
C28 C10 Hf1 118.0(4)
C15 C11 C12 108.9(6)
C15 C11 Hf2 74.3(4)
C12 C11 Hf2 75.8(4)
C13 C12 C11 106.3(6)
C13 C12 C29 124.9(6)
C11 C12 C29 128.7(7)
C13 C12 Hf2 75.5(4)
C11 C12 Hf2 71.3(4)
C29 C12 Hf2 120.6(4)
C12 C13 C14 110.3(6)
C12 C13 C30 125.8(6)
C14 C13 C30 123.7(6)
C12 C13 Hf2 72.7(4)
C14 C13 Hf2 74.7(4)
C30 C13 Hf2 121.9(4)
C13 C14 C15 106.1(6)
C13 C14 C31 128.3(6)
C15 C14 C31 125.6(6)
C13 C14 Hf2 73.5(4)
C15 C14 Hf2 70.1(4)
C31 C14 Hf2 122.9(4)
C11 C15 C14 108.4(6)
C11 C15 C32 127.2(7)
C14 C15 C32 124.3(7)
C11 C15 Hf2 73.0(4)
C14 C15 Hf2 77.4(3)
C32 C15 Hf2 117.9(5)
C20 C16 C17 109.0(6)
C20 C16 Hf2 74.6(4)
C17 C16 Hf2 73.4(4)
C16 C17 C18 106.8(6)
C16 C17 C33 127.2(8)
C18 C17 C33 125.3(8)
C16 C17 Hf2 73.7(4)
C18 C17 Hf2 75.6(4)
C33 C17 Hf2 123.4(5)
C19 C18 C17 107.8(6)
C19 C18 C34 126.7(7)
C17 C18 C34 125.5(7)
C19 C18 Hf2 73.8(4)
C17 C18 Hf2 71.4(4)
C34 C18 Hf2 122.6(4)
C20 C19 C18 108.7(6)
C20 C19 C35 126.1(6)
C18 C19 C35 125.2(6)
C20 C19 Hf2 73.0(4)
C18 C19 Hf2 74.2(4)
C35 C19 Hf2 119.9(5)
C19 C20 C16 107.6(6)
C19 C20 C36 125.5(6)
C16 C20 C36 126.6(6)
C19 C20 Hf2 74.7(4)
C16 C20 Hf2 72.8(4)
C36 C20 Hf2 122.7(5)
O2 C37 O3 128.7(5)
O2 C37 C38 115.6(5)
O3 C37 C38 115.6(5)
O4 C38 O1 127.2(6)
O4 C38 C37 117.1(5)
O1 C38 C37 115.7(5)
O4 C38 Hf2 42.3(3)
O1 C38 Hf2 169.4(4)
C37 C38 Hf2 74.8(3)

loop_
_geom_bond_atom_site_label_1
_geom_bond_atom_site_label_2
_geom_bond_distance
Hf1 O3 2.043(5)
Hf1 O1 2.057(4)
Hf1 C6 2.463(5)
Hf1 C1 2.477(5)
Hf1 C5 2.491(5)
Hf1 C2 2.503(6)
Hf1 C10 2.505(6)
Hf1 C7 2.516(6)
Hf1 C8 2.554(5)
Hf1 C4 2.553(6)
Hf2 O4 2.058(5)
Hf2 O2 2.062(4)
Hf2 C11 2.469(6)
Hf2 C16 2.486(7)
Hf2 C17 2.482(7)
Hf2 C15 2.485(6)
Hf2 C20 2.509(7)
Hf2 C12 2.527(7)
Hf2 C19 2.531(7)
Hf2 C18 2.536(6)
O1 C38 1.320(8)
O2 C37 1.297(7)
O3 C37 1.299(7)
O4 C38 1.303(7)
C1 C5 1.416(8)
C1 C2 1.428(8)
C2 C3 1.417(9)
C2 C21 1.496(8)
C3 C4 1.415(9)
C3 C22 1.497(9)
C4 C5 1.405(9)
C4 C23 1.462(10)
C5 C24 1.520(8)
C6 C10 1.389(9)
C6 C7 1.412(8)
C7 C8 1.413(8)
C7 C25 1.489(8)
C8 C9 1.422(8)
C8 C26 1.527(8)
C9 C10 1.414(8)
C9 C27 1.481(9)
C10 C28 1.500(9)
C11 C15 1.393(10)
C11 C12 1.419(10)
C12 C13 1.393(9)
C12 C29 1.498(10)
C13 C14 1.409(9)
C13 C30 1.535(10)
C14 C15 1.419(10)
C14 C31 1.479(9)
C15 C32 1.519(10)
C16 C20 1.403(10)
C16 C17 1.407(10)
C17 C18 1.428(11)
C17 C33 1.494(11)
C18 C19 1.400(10)
C18 C34 1.481(10)
C19 C20 1.402(9)
C19 C35 1.500(10)
C20 C36 1.499(10)
C37 C38 1.531(8)
